data_1575959
loop_
_publ_author_name
'Farooq, Saquib'
'Crochet, Aurelien'
'Kilbinger, Andreas F. M.'

_publ_section_title
;
 Design and synthesis of macrocycles with tuneable diameters and helical
 foldamers with customizable peripheral side chains.
;
_journal_issue 43
_journal_name_full 'Chemical science'
_journal_page_first 20570
_journal_page_last 20579
_journal_paper_doi 10.1039/d5sc04138d
_journal_volume 16
_journal_year 2025
_chemical_formula_moiety 'C92 N8 O24, 10[CH4O]'
_chemical_formula_sum 'C102 H40 N8 O34'
_chemical_formula_weight 1921.42
_space_group_crystal_system tetragonal
_space_group_IT_number 122
_space_group_name_Hall 'I -4 2bw'
_space_group_name_H-M_alt 'I -4 2 d'
_atom_sites_solution_primary dual
_audit_creation_date 2024-02-16
_audit_creation_method
;
Olex2 1.5
(compiled 2023.08.24 svn.re1ec1418 for OlexSys, GUI svn.r6817)
;
_audit_update_record
;
2025-02-17 deposited with the CCDC.	2025-09-16 downloaded from the CCDC.
;
_cell_angle_alpha 90
_cell_angle_beta 90
_cell_angle_gamma 90
_cell_formula_units_Z 4
_cell_length_a 28.9569(8)
_cell_length_b 28.9569(8)
_cell_length_c 13.4749(8)
_cell_measurement_reflns_used 7225
_cell_measurement_temperature 140.00(10)
_cell_measurement_theta_max 47.8890
_cell_measurement_theta_min 3.0330
_cell_volume 11298.7(8)
_computing_cell_refinement 'CrysAlisPro 1.171.42.72a (Rigaku OD, 2022)'
_computing_data_collection 'CrysAlisPro 1.171.42.72a (Rigaku OD, 2022)'
_computing_data_reduction 'CrysAlisPro 1.171.42.72a (Rigaku OD, 2022)'
_computing_molecular_graphics 'Olex2 1.5 (Dolomanov et al., 2009)'
_computing_publication_material 'Olex2 1.5 (Dolomanov et al., 2009)'
_computing_structure_refinement 'SHELXL 2019/3 (Sheldrick, 2015)'
_computing_structure_solution 'SHELXT 2018/2 (Sheldrick, 2018)'
_diffrn_ambient_environment N~2~
_diffrn_ambient_temperature 140.00(10)
_diffrn_detector 'Hybrid Pixel Array Detector'
_diffrn_detector_area_resol_mean 10.0000
_diffrn_detector_type 'HyPix-Arc 150'
_diffrn_measured_fraction_theta_full 0.996
_diffrn_measured_fraction_theta_max 0.996
_diffrn_measurement_details
;
List of Runs (angles in degrees, time in seconds):

  # Type    Start    End  Width  t~exp~   \w     \q     \k     \f   Frames
#--------------------------------------------------------------------------
  1  \w    -47.00 -21.00   0.50   40.00    --  -10.00 141.00 168.96   52
  2  \w    -53.00 -22.00   0.50   40.00    --  -14.00 143.00 122.89   62
  3  \w    -56.00 -27.00   0.50   40.00    --  -14.00 153.00  91.13   58
  4  \w     -4.00  40.00   0.50   40.00    --   29.66 -99.00   0.00   88
  5  \w    -16.00   9.00   0.50   40.00    --   29.66 -19.00  30.00   50
  6  \w     49.00  75.00   0.50   40.00    --   30.17  48.00 -31.99   52
  7  \w     43.00  70.00   0.50   40.00    --   30.17  50.00   7.39   54
  8  \w     41.00  67.00   0.50   40.00    --   30.17  54.00 -44.12   52
  9  \w     40.00  73.00   0.50   40.00    --   30.67  19.00-180.00   66
 10  \w    -15.00  10.00   0.50   40.00    --   30.67 -19.00  60.00   50
 11  \w      9.00  35.00   0.50   40.00    --   30.67 -99.00 -90.00   52
 12  \w      4.00  34.00   0.50   40.00    --   30.67  19.00-180.00   60
 13  \w    -16.00   9.00   0.50   40.00    --  -31.42  19.00  60.00   50
 14  \w    -19.00   9.00   0.50   40.00    --  -31.42  51.00 121.38   56
 15  \w    -54.00 -13.00   0.50   40.00    --  -31.42 125.00-120.00   82
 16  \w    -10.00  15.00   0.50   40.00    --  -31.42  19.00 -30.00   50
 17  \w    -58.00 -33.00   0.50   40.00    --  -31.42 125.00-150.00   50
 18  \w    -16.00  11.00   0.50   40.00    --  -31.42  57.00 148.81   54
 19  \w    -50.00 -24.00   0.50   40.00    --  -31.42 125.00 -60.00   52
 20  \w    -36.00 -10.00   0.50   40.00    --  -31.42 -19.00 120.00   52
 21  \w    -77.00 -43.00   0.50   40.00    --  -31.42 -19.00 120.00   68
 22  \w    -13.00  12.00   0.50   40.00    --  -31.42  19.00 -90.00   50
 23  \w    -16.00  14.00   0.50   40.00    --  -31.42  19.00 120.00   60
 24  \w    -57.00 -22.00   0.50   40.00    --  -31.42 125.00 -30.00   70
;
_diffrn_measurement_device 'four-circle diffractometer'
_diffrn_measurement_device_type 'XtaLAB Synergy R, DW system, HyPix-Arc 150'
_diffrn_measurement_method '\w scans'
_diffrn_orient_matrix_type 'CrysAlisPro convention (1999,Acta A55,543-557)'
_diffrn_orient_matrix_UB_11 0.0320598000
_diffrn_orient_matrix_UB_12 -0.0118538000
_diffrn_orient_matrix_UB_13 -0.0875795000
_diffrn_orient_matrix_UB_21 -0.0207668000
_diffrn_orient_matrix_UB_22 0.0401881000
_diffrn_orient_matrix_UB_23 -0.0602926000
_diffrn_orient_matrix_UB_31 0.0370201000
_diffrn_orient_matrix_UB_32 0.0327769000
_diffrn_orient_matrix_UB_33 0.0421000000
_diffrn_radiation_monochromator mirror
_diffrn_radiation_probe x-ray
_diffrn_radiation_type 'Cu K\a'
_diffrn_radiation_wavelength 1.54184
_diffrn_reflns_av_R_equivalents 0.0494
_diffrn_reflns_av_unetI/netI 0.0323
_diffrn_reflns_Laue_measured_fraction_full 0.996
_diffrn_reflns_Laue_measured_fraction_max 0.996
_diffrn_reflns_limit_h_max 29
_diffrn_reflns_limit_h_min -29
_diffrn_reflns_limit_k_max 28
_diffrn_reflns_limit_k_min -28
_diffrn_reflns_limit_l_max 13
_diffrn_reflns_limit_l_min -13
_diffrn_reflns_number 26986
_diffrn_reflns_point_group_measured_fraction_full 0.992
_diffrn_reflns_point_group_measured_fraction_max 0.991
_diffrn_reflns_theta_full 51.403
_diffrn_reflns_theta_max 51.403
_diffrn_reflns_theta_min 3.052
_diffrn_source 'Rotating-anode X-ray tube'
_diffrn_source_type 'Rigaku (Cu) X-ray Source'
_exptl_absorpt_coefficient_mu 0.740
_exptl_absorpt_correction_T_max 1.00000
_exptl_absorpt_correction_T_min 0.53534
_exptl_absorpt_correction_type multi-scan
_exptl_absorpt_process_details
;
CrysAlisPro 1.171.42.72a (Rigaku Oxford Diffraction, 2022)
Empirical absorption correction using spherical harmonics,
implemented in SCALE3 ABSPACK scaling algorithm.
;
_exptl_crystal_colour 'clear pale colourless'
_exptl_crystal_density_diffrn 1.130
_exptl_crystal_description prism
_exptl_crystal_F_000 3920
_exptl_crystal_size_max 0.3
_exptl_crystal_size_mid 0.2
_exptl_crystal_size_min 0.1
_refine_diff_density_max 0.427
_refine_diff_density_min -0.317
_refine_diff_density_rms 0.086
_refine_ls_abs_structure_details
;
 Refined as an inversion twin.
;
_refine_ls_abs_structure_Flack 0.5(15)
_refine_ls_extinction_method none
_refine_ls_goodness_of_fit_ref 1.517
_refine_ls_hydrogen_treatment undef
_refine_ls_matrix_type full
_refine_ls_number_parameters 257
_refine_ls_number_reflns 3060
_refine_ls_number_restraints 362
_refine_ls_restrained_S_all 1.561
_refine_ls_R_factor_all 0.2433
_refine_ls_R_factor_gt 0.1626
_refine_ls_shift/su_max 0.000
_refine_ls_shift/su_mean 0.000
_refine_ls_structure_factor_coef Fsqd
_refine_ls_weighting_details 'w=1/[\s^2^(Fo^2^)+(0.2000P)^2^] where P=(Fo^2^+2Fc^2^)/3'
_refine_ls_weighting_scheme calc
_refine_ls_wR_factor_gt 0.4253
_refine_ls_wR_factor_ref 0.4878
_reflns_Friedel_coverage 0.799
_reflns_Friedel_fraction_full 0.986
_reflns_Friedel_fraction_max 0.985
_reflns_number_gt 1236
_reflns_number_total 3060
_reflns_threshold_expression 'I > 2\s(I)'
_cod_data_source_file d5sc04138d2.cif
_cod_data_source_block sl754-tetramer
_cod_depositor_comments 'Adding full bibliography for 1575958--1575961.cif.'
_cod_original_cell_volume 11298.7(9)
_cod_database_code 1575959
_shelx_shelxl_version_number 2019/3
_chemical_oxdiff_formula 'C92 H112 N8 O24'
_shelx_space_group_comment
;
The symmetry employed for this shelxl refinement is uniquely defined
by the following loop, which should always be used as a source of
symmetry information in preference to the above space-group names.
They are only intended as comments.
;
_shelx_estimated_absorpt_t_max 0.930
_shelx_estimated_absorpt_t_min 0.808
_olex2_refinement_description
;
1. Twinned data refinement
 Scales: 0.5(15)
 0.5(15)
2. Restrained distances
 O1-C7
 1.2 with sigma of 0.02
 O2-C14 = O1-C7
 1.2 with sigma of 0.02
 C11-C14
 2.4 with sigma of 0.02
 C21-C22
 1.54 with sigma of 0.02
 N2-C11
 1.43 with sigma of 0.01
 N1-C6 = N2-C11
 1.43 with sigma of 0.01
 N1-C7 = N2-C14
 1.3 with sigma of 0.01
 O1-C7 = O2-C14
 1.2 with sigma of 0.01
 C23-C22
 1.54 with sigma of 0.02
 C7-C8
 1.43 with sigma of 0.02
 C2_$1-C14
 1.43 with sigma of 0.01
 C7_$1-C8_$1
 1.43 with sigma of 0.01
 N1_$1-C7_$1
 1.3 with sigma of 0.01
 N1_$1-C6_$1
 1.43 with sigma of 0.01
 C6_$1-C7_$1
 2.3 with sigma of 0.01
 O6_$2-C18_$2
 1.43 with sigma of 0.01
 O6_$2-C3_$2
 2.3 with sigma of 0.01
 O6-C5
 2.3 with sigma of 0.01
 O6-C3
 2.3 with sigma of 0.01
 C6-O3
 2.3 with sigma of 0.01
 C2-O3
 2.3 with sigma of 0.01
 O5-C17
 1.43 with sigma of 0.02
 C19-C18 = C20-C19 = C21-C20 = C22-C21 = C23-C22
 1.54 with sigma of 0.02
 C18-C20
 2.5 with sigma of 0.02
 C19-C21
 2.5 with sigma of 0.02
 C20-C22
 2.5 with sigma of 0.02
 C21-C23
 2.5 with sigma of 0.02
3. Uiso/Uaniso restraints and constraints
C1 \\sim C6 \\sim C5 \\sim C4 \\sim C3 \\sim C2 \\sim C7 \\sim C8 \\sim C13
\\sim C12 \\sim C11 \\sim C10 \\sim C9 \\sim C14 \\sim C15 \\sim C16 \\sim C17
\\sim C18 \\sim C19 \\sim C20 \\sim C21 \\sim C22 \\sim C23: within 2A with
sigma of 0.01 and sigma for terminal atoms of 0.02 within 2A
4. Rigid body (RIGU) restrains
 All non-hydrogen atoms
 with sigma for 1-2 distances of 0.001 and sigma for 1-3 distances of 0.001
5.a Fitted hexagon refined as free rotating group:
 C1(C6,C5,C4,C3,C2), C8(C13,C12,C11,C10,C9)
;
_smtbx_masks_special_details
;
A solvent mask was calculated and 743 electrons were 
found in a volume of 4049\%A^3^ in 1 void per unit cell. 
This is consistent with the presence of 
10[CH4O] per Asymmetric Unit 
which account for 720 electrons 
per unit cell.
;
_smtbx_masks_void_probe_radius 1.2
_smtbx_masks_void_truncation_radius 1.2
_olex2_submission_special_instructions 'No special instructions were received'
_oxdiff_exptl_absorpt_empirical_details
;
Empirical correction (ABSPACK) includes:
- Absorption correction using spherical harmonics
- Frame scaling
;
_oxdiff_exptl_absorpt_empirical_full_max 1.915
_oxdiff_exptl_absorpt_empirical_full_min 0.661

loop_
_space_group_symop_operation_xyz
'x, y, z'
'-x, -y, z'
'y, -x, -z'
'-y, x, -z'
'-x+1/2, y, -z+3/4'
'x+1/2, -y, -z+3/4'
'-y+1/2, -x, z+3/4'
'y+1/2, x, z+3/4'
'x+1/2, y+1/2, z+1/2'
'-x+1/2, -y+1/2, z+1/2'
'y+1/2, -x+1/2, -z+1/2'
'-y+1/2, x+1/2, -z+1/2'
'-x+1, y+1/2, -z+5/4'
'x+1, -y+1/2, -z+5/4'
'-y+1, -x+1/2, z+5/4'
'y+1, x+1/2, z+5/4'

loop_
_atom_site_label
_atom_site_type_symbol
_atom_site_fract_x
_atom_site_fract_y
_atom_site_fract_z
_atom_site_U_iso_or_equiv
_atom_site_adp_type
_atom_site_occupancy
_atom_site_site_symmetry_order
_atom_site_calc_flag
_atom_site_refinement_flags_posn
_atom_site_refinement_flags_adp
_atom_site_refinement_flags_occupancy
_atom_site_disorder_assembly
_atom_site_disorder_group
O1 O -1.8142(5) -1.0639(6) -0.7462(19) 0.250(8) Uani 1 1 d D . . . .
O2 O -1.7778(4) -0.8239(4) -0.7459(11) 0.180(5) Uani 1 1 d D . . . .
O3 O -1.6781(4) -1.1335(4) -0.7752(15) 0.205(6) Uani 1 1 d D . . . .
O4 O -1.6761(5) -1.0186(6) -0.7827(16) 0.251(8) Uani 1 1 d . . . . .
O5 O -1.6588(5) -0.9166(7) -0.7982(18) 0.258(9) Uani 1 1 d D . . . .
O6 O -1.8389(3) -1.2248(4) -0.7462(14) 0.214(6) Uani 1 1 d D . . . .
N1 N -1.7411(5) -1.0841(4) -0.7603(15) 0.205(6) Uani 1 1 d D . . . .
N2 N -1.7150(5) -0.8657(5) -0.747(2) 0.247(10) Uani 1 1 d D . . . .
C1 C -1.7153(3) -1.1574(3) -0.7654(9) 0.161(4) Uani 1 1 d G U . . .
C6 C -1.7557(3) -1.1318(3) -0.7597(9) 0.166(4) Uani 1 1 d DG U . . .
C5 C -1.7981(3) -1.1541(3) -0.7525(9) 0.170(4) Uani 1 1 d DG U . . .
C4 C -1.8000(3) -1.2021(3) -0.7510(8) 0.167(4) Uani 1 1 d G U . . .
C3 C -1.7595(3) -1.2277(3) -0.7567(9) 0.163(4) Uani 1 1 d DG U . . .
C2 C -1.7171(3) -1.2054(3) -0.7638(8) 0.158(4) Uani 1 1 d DG U . . .
C7 C -1.7731(6) -1.0522(5) -0.756(2) 0.216(6) Uani 1 1 d D U . . .
C8 C -1.7557(5) -1.0040(4) -0.7660(13) 0.199(5) Uani 1 1 d DG U . . .
C13 C -1.7107(4) -0.9884(5) -0.7784(12) 0.199(5) Uani 1 1 d G U . . .
C12 C -1.7014(3) -0.9413(5) -0.7779(13) 0.196(5) Uani 1 1 d G U . . .
C11 C -1.7371(5) -0.9098(4) -0.7649(14) 0.203(5) Uani 1 1 d DG U . . .
C10 C -1.7821(4) -0.9255(5) -0.7524(13) 0.201(5) Uani 1 1 d G U . . .
C9 C -1.7914(4) -0.9725(6) -0.7530(13) 0.201(5) Uani 1 1 d G U . . .
C14 C -1.7349(6) -0.8254(6) -0.739(3) 0.229(11) Uani 1 1 d D . . . .
C15 C -1.6706(8) -1.1171(8) -0.877(2) 0.204(10) Uani 1 1 d . . . . .
C16 C -1.6390(8) -1.0066(10) -0.715(3) 0.270(14) Uani 1 1 d . . . . .
C17 C -1.6364(8) -0.9191(9) -0.889(2) 0.242(12) Uani 1 1 d D . . . .
C18 C -1.8382(7) -1.2745(6) -0.741(3) 0.277(10) Uani 1 1 d D U . . .
C19 C -1.8831(8) -1.2973(9) -0.780(3) 0.292(10) Uani 1 1 d D U . . .
C20 C -1.8890(8) -1.3444(8) -0.737(3) 0.308(10) Uani 1 1 d D U . . .
C21 C -1.9350(9) -1.3683(9) -0.778(3) 0.327(11) Uani 1 1 d D U . . .
C22 C -1.9428(10) -1.4110(10) -0.714(3) 0.335(11) Uani 1 1 d D U . . .
C23 C -1.8998(10) -1.4199(10) -0.646(3) 0.354(14) Uani 1 1 d D U . . .

loop_
_atom_site_aniso_label
_atom_site_aniso_U_11
_atom_site_aniso_U_22
_atom_site_aniso_U_33
_atom_site_aniso_U_23
_atom_site_aniso_U_13
_atom_site_aniso_U_12
O1 0.175(8) 0.239(13) 0.34(2) -0.001(16) -0.007(14) -0.030(8)
O2 0.172(9) 0.163(9) 0.204(12) -0.029(9) -0.025(12) 0.023(8)
O3 0.154(6) 0.222(11) 0.238(14) -0.003(11) 0.006(11) -0.045(8)
O4 0.136(7) 0.247(11) 0.37(2) -0.080(14) -0.028(11) 0.009(8)
O5 0.146(7) 0.270(14) 0.36(2) -0.050(16) 0.063(11) -0.020(8)
O6 0.126(6) 0.222(9) 0.293(17) -0.039(13) -0.004(10) -0.040(6)
N1 0.173(9) 0.207(7) 0.235(18) -0.064(12) -0.019(12) -0.032(5)
N2 0.136(9) 0.221(9) 0.39(3) -0.035(17) -0.039(17) 0.009(7)
C1 0.146(6) 0.209(7) 0.126(8) -0.037(9) -0.004(9) -0.039(5)
C6 0.152(6) 0.210(7) 0.137(9) -0.041(9) -0.003(9) -0.036(5)
C5 0.152(6) 0.211(7) 0.147(9) -0.033(10) 0.005(9) -0.032(6)
C4 0.129(5) 0.212(8) 0.158(9) -0.035(10) 0.002(9) -0.036(5)
C3 0.131(6) 0.212(9) 0.146(9) -0.021(10) -0.001(9) -0.033(6)
C2 0.132(6) 0.211(7) 0.131(8) -0.022(10) 0.000(9) -0.033(6)
C7 0.169(8) 0.227(7) 0.254(15) -0.042(13) -0.013(13) -0.018(6)
C8 0.131(6) 0.223(7) 0.244(11) -0.049(11) -0.017(10) -0.008(5)
C13 0.130(6) 0.232(8) 0.234(12) -0.045(11) -0.010(9) -0.002(5)
C12 0.125(6) 0.233(8) 0.230(12) -0.048(11) -0.001(9) -0.008(5)
C11 0.129(7) 0.237(8) 0.244(13) -0.045(12) 0.010(10) -0.006(6)
C10 0.126(6) 0.230(8) 0.248(13) -0.054(12) 0.000(10) -0.006(7)
C9 0.128(7) 0.230(8) 0.244(12) -0.060(12) -0.023(10) -0.007(6)
C14 0.173(10) 0.230(10) 0.28(3) -0.01(2) -0.023(16) 0.028(9)
C15 0.172(16) 0.184(18) 0.256(18) 0.010(14) 0.017(13) -0.058(16)
C16 0.171(16) 0.21(2) 0.42(3) -0.01(2) -0.09(2) 0.001(15)
C17 0.157(16) 0.20(2) 0.37(3) 0.025(19) 0.080(15) 0.077(16)
C18 0.152(12) 0.221(9) 0.46(3) -0.047(17) -0.010(16) -0.056(8)
C19 0.170(11) 0.228(11) 0.48(3) -0.058(16) -0.020(15) -0.063(9)
C20 0.200(11) 0.227(12) 0.50(3) -0.059(17) -0.040(15) -0.081(10)
C21 0.217(12) 0.249(14) 0.51(3) -0.062(18) -0.053(16) -0.093(11)
C22 0.218(14) 0.256(15) 0.53(3) -0.055(19) -0.067(17) -0.113(13)
C23 0.206(18) 0.28(2) 0.58(4) -0.02(2) -0.06(2) -0.100(19)

loop_
_atom_type_symbol
_atom_type_description
_atom_type_scat_dispersion_real
_atom_type_scat_dispersion_imag
_atom_type_scat_source
C C 0.0181 0.0091 'International Tables Vol C Tables 4.2.6.8 and 6.1.1.4'
H H 0.0000 0.0000 'International Tables Vol C Tables 4.2.6.8 and 6.1.1.4'
N N 0.0311 0.0180 'International Tables Vol C Tables 4.2.6.8 and 6.1.1.4'
O O 0.0492 0.0322 'International Tables Vol C Tables 4.2.6.8 and 6.1.1.4'

loop_
_geom_angle_atom_site_label_1
_geom_angle_atom_site_label_2
_geom_angle_atom_site_label_3
_geom_angle
_geom_angle_site_symmetry_1
_geom_angle_site_symmetry_3
_geom_angle_publ_flag
C1 O3 C15 113.2(16) . . ?
C13 O4 C16 111.9(17) . . ?
C17 O5 C12 122(2) . . ?
C4 O6 C18 119.5(12) . . ?
C7 N1 C6 117.8(11) . . ?
C14 N2 C11 127.2(15) . . ?
O3 C1 C6 115.0(6) . . ?
O3 C1 C2 125.0(6) . . ?
C6 C1 C2 120.0 . . ?
C1 C6 N1 105.3(7) . . ?
C1 C6 C5 120.0 . . ?
C5 C6 N1 134.7(7) . . ?
C6 C5 C4 120.0 . . ?
O6 C4 C5 122.5(6) . . ?
O6 C4 C3 117.5(6) . . ?
C3 C4 C5 120.0 . . ?
C4 C3 C2 120.0 . . ?
C1 C2 C14 122.5(8) . 12_253 ?
C3 C2 C1 120.0 . . ?
C3 C2 C14 117.2(8) . 12_253 ?
O1 C7 N1 119.3(14) . . ?
O1 C7 C8 126.1(16) . . ?
N1 C7 C8 114.6(13) . . ?
C13 C8 C7 129.3(13) . . ?
C13 C8 C9 120.0 . . ?
C9 C8 C7 110.5(13) . . ?
O4 C13 C8 119.8(14) . . ?
O4 C13 C12 120.0(13) . . ?
C8 C13 C12 120.0 . . ?
C13 C12 O5 130.3(14) . . ?
C11 C12 O5 109.4(14) . . ?
C11 C12 C13 120.0 . . ?
C12 C11 N2 105.7(12) . . ?
C10 C11 N2 132.9(13) . . ?
C10 C11 C12 120.0 . . ?
C11 C10 C9 120.0 . . ?
C10 C9 C8 120.0 . . ?
O2 C14 N2 117.8(17) . . ?
O2 C14 C2 122.8(15) . 11_423 ?
N2 C14 C2 119.0(16) . 11_423 ?
O6 C18 C19 113.3(18) . . ?
C20 C19 C18 111(2) . . ?
C19 C20 C21 111(2) . . ?
C22 C21 C20 105.9(16) . . ?
C21 C22 C23 110.3(15) . . ?

loop_
_geom_bond_atom_site_label_1
_geom_bond_atom_site_label_2
_geom_bond_distance
_geom_bond_site_symmetry_2
_geom_bond_publ_flag
O1 C7 1.244(11) . ?
O2 C14 1.244(11) . ?
O3 C1 1.288(9) . ?
O3 C15 1.47(3) . ?
O4 C13 1.329(16) . ?
O4 C16 1.45(3) . ?
O5 C12 1.453(17) . ?
O5 C17 1.39(2) . ?
O6 C4 1.306(9) . ?
O6 C18 1.442(13) . ?
N1 C6 1.446(9) . ?
N1 C7 1.308(9) . ?
N2 C11 1.450(9) . ?
N2 C14 1.305(12) . ?
C1 C6 1.3900 . ?
C1 C2 1.3900 . ?
C6 C5 1.3900 . ?
C5 C4 1.3900 . ?
C4 C3 1.3900 . ?
C3 C2 1.3900 . ?
C2 C14 1.500(19) 12_253 ?
C7 C8 1.490(11) . ?
C8 C13 1.3900 . ?
C8 C9 1.3900 . ?
C13 C12 1.3900 . ?
C12 C11 1.3900 . ?
C11 C10 1.3900 . ?
C10 C9 1.3900 . ?
C18 C19 1.55(2) . ?
C19 C20 1.49(2) . ?
C20 C21 1.60(2) . ?
C21 C22 1.526(18) . ?
C22 C23 1.564(18) . ?

loop_
_geom_torsion_atom_site_label_1
_geom_torsion_atom_site_label_2
_geom_torsion_atom_site_label_3
_geom_torsion_atom_site_label_4
_geom_torsion
_geom_torsion_site_symmetry_1
_geom_torsion_site_symmetry_2
_geom_torsion_site_symmetry_3
_geom_torsion_site_symmetry_4
_geom_torsion_publ_flag
O1 C7 C8 C13 -179(2) . . . . ?
O1 C7 C8 C9 6(4) . . . . ?
O3 C1 C6 N1 -3.9(14) . . . . ?
O3 C1 C6 C5 177.7(14) . . . . ?
O3 C1 C2 C3 -177.5(15) . . . . ?
O3 C1 C2 C14 8(2) . . . 12_253 ?
O4 C13 C12 O5 12(2) . . . . ?
O4 C13 C12 C11 -174.5(19) . . . . ?
O5 C12 C11 N2 -17.2(19) . . . . ?
O5 C12 C11 C10 174.8(16) . . . . ?
O6 C4 C3 C2 178.8(13) . . . . ?
O6 C18 C19 C20 -157(3) . . . . ?
N1 C6 C5 C4 -177.8(17) . . . . ?
N1 C7 C8 C13 0(3) . . . . ?
N1 C7 C8 C9 -175(2) . . . . ?
N2 C11 C10 C9 -164(3) . . . . ?
C1 C6 C5 C4 0.0 . . . . ?
C6 N1 C7 O1 4(4) . . . . ?
C6 N1 C7 C8 -174.9(17) . . . . ?
C6 C1 C2 C3 0.0 . . . . ?
C6 C1 C2 C14 -174(2) . . . 12_253 ?
C6 C5 C4 O6 -178.8(14) . . . . ?
C6 C5 C4 C3 0.0 . . . . ?
C5 C4 C3 C2 0.0 . . . . ?
C4 O6 C18 C19 -155(2) . . . . ?
C4 C3 C2 C1 0.0 . . . . ?
C4 C3 C2 C14 174.7(19) . . . 12_253 ?
C2 C1 C6 N1 178.4(13) . . . . ?
C2 C1 C6 C5 0.0 . . . . ?
C7 N1 C6 C1 180(2) . . . . ?
C7 N1 C6 C5 -2(3) . . . . ?
C7 C8 C13 O4 0(2) . . . . ?
C7 C8 C13 C12 -175(2) . . . . ?
C7 C8 C9 C10 175.6(18) . . . . ?
C8 C13 C12 O5 -174(2) . . . . ?
C8 C13 C12 C11 0.0 . . . . ?
C13 C8 C9 C10 0.0 . . . . ?
C13 C12 C11 N2 168(2) . . . . ?
C13 C12 C11 C10 0.0 . . . . ?
C12 C11 C10 C9 0.0 . . . . ?
C11 N2 C14 O2 2(6) . . . . ?
C11 N2 C14 C2 -171(4) . . . 11_423 ?
C11 C10 C9 C8 0.0 . . . . ?
C9 C8 C13 O4 174.5(19) . . . . ?
C9 C8 C13 C12 0.0 . . . . ?
C14 N2 C11 C12 173(3) . . . . ?
C14 N2 C11 C10 -21(5) . . . . ?
C15 O3 C1 C6 -78.8(16) . . . . ?
C15 O3 C1 C2 98.8(16) . . . . ?
C16 O4 C13 C8 -129(2) . . . . ?
C16 O4 C13 C12 45(3) . . . . ?
C17 O5 C12 C13 61(3) . . . . ?
C17 O5 C12 C11 -113(2) . . . . ?
C18 O6 C4 C5 -177(2) . . . . ?
C18 O6 C4 C3 4(3) . . . . ?
C18 C19 C20 C21 -179(3) . . . . ?
C19 C20 C21 C22 -168(3) . . . . ?
C20 C21 C22 C23 -10(5) . . . . ?

loop_
_twin_individual_id
_twin_individual_mass_fraction_refined
1 0.5(15)
2 0.5(15)

loop_
_smtbx_masks_void_nr
_smtbx_masks_void_average_x
_smtbx_masks_void_average_y
_smtbx_masks_void_average_z
_smtbx_masks_void_volume
_smtbx_masks_void_count_electrons
_smtbx_masks_void_content
1 -0.252 -0.506 -0.186 4048.7 743.2 '40 MeOH'
